data_2212082
loop_
_publ_author_name
'Guo-Dong Yang'
'Jing-Cao Dai'
'Wen-Shi Wu'
'Hai-Ping Li'
'Guo-Xiang Liu'

_publ_section_title
;
 Tetraphenylphosphonium 2,4,5-tricarboxybenzoate
;
_journal_coeditor_code CF2083
_journal_issue 2
_journal_name_full 'Acta Crystallographica Section E'
_journal_page_first o1010
_journal_page_last o1011
_journal_paper_doi 10.1107/S1600536807004163
_journal_volume 63
_journal_year 2007
_chemical_formula_iupac 'C24 H20 P +, C10 H5 O8 -'
_chemical_formula_moiety 'C24 H20 P +, C10 H5 O8 -'
_chemical_formula_sum 'C34 H25 O8 P'
_chemical_formula_weight 592.51
_chemical_name_systematic
;
Tetraphenylphosphonium 2,4,5-tricarboxybenzoate
;
_space_group_IT_number 2
_symmetry_cell_setting triclinic
_symmetry_space_group_name_Hall '-P 1'
_symmetry_space_group_name_H-M 'P -1'
_atom_sites_solution_hydrogens geom
_atom_sites_solution_primary direct
_atom_sites_solution_secondary difmap
_cell_angle_alpha 90.218(4)
_cell_angle_beta 106.435(3)
_cell_angle_gamma 102.776(4)
_cell_formula_units_Z 2
_cell_length_a 9.715(3)
_cell_length_b 10.920(3)
_cell_length_c 14.268(5)
_cell_measurement_reflns_used 3750
_cell_measurement_temperature 293(2)
_cell_measurement_theta_max 27.5
_cell_measurement_theta_min 2.2478
_cell_volume 1412.3(8)
_computing_cell_refinement CrystalClear
_computing_data_collection 'CrystalClear (Rigaku, 2000)'
_computing_data_reduction CrystalClear
_computing_molecular_graphics 'SHELXTL (Sheldrick, 2000)'
_computing_publication_material SHELXTL
_computing_structure_refinement 'SHELXL97 (Sheldrick, 1997)'
_computing_structure_solution 'SHELXS97 (Sheldrick, 1997)'
_diffrn_ambient_temperature 293(2)
_diffrn_detector_area_resol_mean 14.6306
_diffrn_measured_fraction_theta_full 0.983
_diffrn_measured_fraction_theta_max 0.983
_diffrn_measurement_device_type 'Rigaku Mercury70'
_diffrn_measurement_method \w
_diffrn_radiation_monochromator graphite
_diffrn_radiation_source 'fine-focus sealed tube'
_diffrn_radiation_type MoK\a
_diffrn_radiation_wavelength 0.71073
_diffrn_reflns_av_R_equivalents 0.0130
_diffrn_reflns_av_sigmaI/netI 0.0216
_diffrn_reflns_limit_h_max 12
_diffrn_reflns_limit_h_min -12
_diffrn_reflns_limit_k_max 13
_diffrn_reflns_limit_k_min -14
_diffrn_reflns_limit_l_max 18
_diffrn_reflns_limit_l_min -18
_diffrn_reflns_number 11070
_diffrn_reflns_theta_full 27.48
_diffrn_reflns_theta_max 27.48
_diffrn_reflns_theta_min 2.25
_diffrn_standards_number 0
_exptl_absorpt_coefficient_mu 0.152
_exptl_absorpt_correction_T_max 0.963
_exptl_absorpt_correction_T_min 0.897
_exptl_absorpt_correction_type multi-scan
_exptl_absorpt_process_details '(CrystalClear; Rigaku, 2000)'
_exptl_crystal_colour colorless
_exptl_crystal_density_diffrn 1.393
_exptl_crystal_density_method 'not measured'
_exptl_crystal_description Prism
_exptl_crystal_F_000 616
_exptl_crystal_size_max 0.60
_exptl_crystal_size_mid 0.35
_exptl_crystal_size_min 0.25
_refine_diff_density_max 0.291
_refine_diff_density_min -0.217
_refine_ls_extinction_method none
_refine_ls_goodness_of_fit_ref 1.006
_refine_ls_hydrogen_treatment mixed
_refine_ls_matrix_type full
_refine_ls_number_parameters 400
_refine_ls_number_reflns 6387
_refine_ls_number_restraints 0
_refine_ls_restrained_S_all 1.006
_refine_ls_R_factor_all 0.0493
_refine_ls_R_factor_gt 0.0407
_refine_ls_shift/su_max 0.000
_refine_ls_shift/su_mean 0.000
_refine_ls_structure_factor_coef Fsqd
_refine_ls_weighting_details 'calc w=1/[\s^2^(Fo^2^)+(0.0567P)^2^+0.383P] where P=(Fo^2^+2Fc^2^)/3'
_refine_ls_weighting_scheme calc
_refine_ls_wR_factor_gt 0.1026
_refine_ls_wR_factor_ref 0.1091
_reflns_number_gt 5443
_reflns_number_total 6387
_reflns_threshold_expression I>2\s(I)
_cod_data_source_file cf2083.cif
_cod_data_source_block I
_cod_database_code 2212082
_cod_database_fobs_code 2212082

loop_
_symmetry_equiv_pos_as_xyz
'x, y, z'
'-x, -y, -z'

loop_
_atom_site_type_symbol
_atom_site_label
_atom_site_fract_x
_atom_site_fract_y
_atom_site_fract_z
_atom_site_U_iso_or_equiv
_atom_site_adp_type
_atom_site_calc_flag
_atom_site_refinement_flags
_atom_site_occupancy
P P 0.95456(4) 0.46353(3) 0.20367(3) 0.03402(10) Uani d . 1
O O1 0.09565(11) 0.00907(11) 0.65177(10) 0.0483(3) Uani d . 1
O O2 0.14435(14) 0.19320(12) 0.59165(11) 0.0573(3) Uani d . 1
O O3 0.28825(14) 0.27679(12) 0.48537(10) 0.0560(3) Uani d . 1
O O4 0.47323(13) 0.23887(11) 0.43975(8) 0.0471(3) Uani d . 1
O O5 0.83269(12) 0.04429(13) 0.62170(9) 0.0524(3) Uani d . 1
O O6 0.82630(14) -0.03333(17) 0.76451(11) 0.0753(5) Uani d . 1
O O7 0.56006(17) -0.24060(12) 0.75331(10) 0.0584(3) Uani d . 1
O O8 0.55493(14) -0.11673(13) 0.87274(8) 0.0554(3) Uani d . 1
C C1 0.90004(16) 0.41950(13) 0.31111(10) 0.0346(3) Uani d . 1
C C2 0.91916(17) 0.30444(14) 0.34937(12) 0.0408(3) Uani d . 1
H H2A 0.9576 0.2509 0.3183 0.049 Uiso calc R 1
C C3 0.88075(18) 0.27091(15) 0.43328(12) 0.0444(4) Uani d . 1
H H3A 0.8939 0.1948 0.4591 0.053 Uiso calc R 1
C C4 0.82283(18) 0.35003(16) 0.47908(12) 0.0460(4) Uani d . 1
H H4A 0.7982 0.3272 0.5360 0.055 Uiso calc R 1
C C5 0.80134(18) 0.46228(16) 0.44115(13) 0.0458(4) Uani d . 1
H H5A 0.7606 0.5142 0.4718 0.055 Uiso calc R 1
C C6 0.84023(17) 0.49801(15) 0.35755(12) 0.0415(3) Uani d . 1
H H6A 0.8265 0.5743 0.3323 0.050 Uiso calc R 1
C C7 1.14978(16) 0.52797(13) 0.23228(11) 0.0363(3) Uani d . 1
C C8 1.20539(19) 0.61831(16) 0.17535(13) 0.0484(4) Uani d . 1
H H8A 1.1413 0.6519 0.1265 0.058 Uiso calc R 1
C C9 1.3560(2) 0.65766(18) 0.19174(15) 0.0572(5) Uani d . 1
H H9A 1.3934 0.7180 0.1539 0.069 Uiso calc R 1
C C10 1.45137(19) 0.60756(17) 0.26417(15) 0.0543(4) Uani d . 1
H H10A 1.5527 0.6338 0.2745 0.065 Uiso calc R 1
C C11 1.39711(19) 0.51912(17) 0.32097(14) 0.0534(4) Uani d . 1
H H11A 1.4618 0.4862 0.3699 0.064 Uiso calc R 1
C C12 1.24674(18) 0.47894(15) 0.30564(12) 0.0446(4) Uani d . 1
H H12A 1.2103 0.4192 0.3443 0.054 Uiso calc R 1
C C13 0.90874(17) 0.32368(14) 0.12440(11) 0.0384(3) Uani d . 1
C C14 1.01497(19) 0.28620(16) 0.09075(13) 0.0474(4) Uani d . 1
H H14A 1.1115 0.3341 0.1089 0.057 Uiso calc R 1
C C15 0.9764(2) 0.17705(18) 0.02999(15) 0.0587(5) Uani d . 1
H H15A 1.0477 0.1513 0.0081 0.070 Uiso calc R 1
C C16 0.8335(2) 0.10652(17) 0.00190(14) 0.0584(5) Uani d . 1
H H16A 0.8078 0.0349 -0.0406 0.070 Uiso calc R 1
C C17 0.7280(2) 0.14213(17) 0.03683(14) 0.0570(5) Uani d . 1
H H17A 0.6318 0.0935 0.0186 0.068 Uiso calc R 1
C C18 0.76487(19) 0.24959(16) 0.09861(13) 0.0488(4) Uani d . 1
H H18A 0.6941 0.2725 0.1229 0.059 Uiso calc R 1
C C19 0.85926(17) 0.57921(14) 0.14525(11) 0.0385(3) Uani d . 1
C C20 0.74493(19) 0.54908(17) 0.05810(13) 0.0495(4) Uani d . 1
H H20A 0.7197 0.4689 0.0269 0.059 Uiso calc R 1
C C21 0.6690(2) 0.6389(2) 0.01803(15) 0.0627(5) Uani d . 1
H H21A 0.5935 0.6193 -0.0406 0.075 Uiso calc R 1
C C22 0.7049(2) 0.7573(2) 0.06484(15) 0.0611(5) Uani d . 1
H H22A 0.6515 0.8164 0.0386 0.073 Uiso calc R 1
C C23 0.8192(2) 0.78875(18) 0.15005(14) 0.0567(5) Uani d . 1
H H23A 0.8443 0.8694 0.1804 0.068 Uiso calc R 1
C C24 0.8969(2) 0.70017(15) 0.19048(12) 0.0468(4) Uani d . 1
H H24A 0.9744 0.7215 0.2480 0.056 Uiso calc R 1
C C31 0.33210(13) 0.07475(12) 0.62936(10) 0.0276(3) Uani d . 1
C C32 0.42676(14) 0.13319(12) 0.57562(9) 0.0274(3) Uani d . 1
C C33 0.56611(14) 0.10701(12) 0.59531(10) 0.0292(3) Uani d . 1
H H33A 0.6288 0.1448 0.5597 0.035 Uiso calc R 1
C C34 0.61468(13) 0.02691(12) 0.66595(10) 0.0285(3) Uani d . 1
C C35 0.51873(14) -0.03425(12) 0.71664(9) 0.0291(3) Uani d . 1
C C36 0.38026(14) -0.00882(12) 0.69779(10) 0.0299(3) Uani d . 1
H H36A 0.3170 -0.0491 0.7322 0.036 Uiso calc R 1
C C37 0.17885(15) 0.09237(14) 0.62213(11) 0.0354(3) Uani d . 1
C C38 0.39449(16) 0.22114(13) 0.49432(10) 0.0341(3) Uani d . 1
C C39 0.76905(14) 0.00840(14) 0.68967(11) 0.0366(3) Uani d . 1
C C40 0.55119(15) -0.13214(15) 0.78824(11) 0.0371(3) Uani d . 1
H H1 0.930(3) 0.031(2) 0.6386(17) 0.078(7) Uiso d . 1
H H2 0.548(3) -0.242(2) 0.6882(19) 0.076(7) Uiso d . 1
H H3 0.222(3) 0.241(2) 0.540(2) 0.100(8) Uiso d . 1

loop_
_atom_site_aniso_label
_atom_site_aniso_U_11
_atom_site_aniso_U_22
_atom_site_aniso_U_33
_atom_site_aniso_U_12
_atom_site_aniso_U_13
_atom_site_aniso_U_23
P 0.03402(19) 0.03397(19) 0.03312(19) 0.00928(14) 0.00717(15) 0.00441(14)
O1 0.0268(5) 0.0512(6) 0.0758(8) 0.0146(5) 0.0246(5) 0.0123(6)
O2 0.0485(7) 0.0615(8) 0.0839(9) 0.0378(6) 0.0344(7) 0.0293(7)
O3 0.0582(7) 0.0609(7) 0.0693(8) 0.0405(6) 0.0300(7) 0.0342(6)
O4 0.0530(7) 0.0528(7) 0.0468(6) 0.0217(5) 0.0249(5) 0.0212(5)
O5 0.0281(5) 0.0815(9) 0.0606(7) 0.0254(5) 0.0235(5) 0.0268(6)
O6 0.0379(7) 0.1346(14) 0.0668(9) 0.0425(8) 0.0184(6) 0.0497(9)
O7 0.0875(10) 0.0514(7) 0.0495(7) 0.0358(7) 0.0251(7) 0.0234(6)
O8 0.0599(8) 0.0743(8) 0.0341(6) 0.0201(6) 0.0134(5) 0.0161(6)
C1 0.0339(7) 0.0342(7) 0.0347(7) 0.0085(5) 0.0080(6) 0.0048(5)
C2 0.0437(8) 0.0357(7) 0.0442(8) 0.0127(6) 0.0119(7) 0.0064(6)
C3 0.0463(9) 0.0362(8) 0.0457(9) 0.0055(6) 0.0086(7) 0.0115(6)
C4 0.0417(8) 0.0493(9) 0.0434(9) -0.0008(7) 0.0150(7) 0.0063(7)
C5 0.0450(9) 0.0479(9) 0.0500(9) 0.0122(7) 0.0214(7) 0.0020(7)
C6 0.0438(8) 0.0383(8) 0.0470(9) 0.0162(6) 0.0152(7) 0.0071(6)
C7 0.0363(7) 0.0346(7) 0.0358(7) 0.0082(6) 0.0071(6) 0.0020(6)
C8 0.0436(9) 0.0508(9) 0.0457(9) 0.0076(7) 0.0072(7) 0.0133(7)
C9 0.0485(10) 0.0563(10) 0.0616(11) -0.0005(8) 0.0174(9) 0.0095(9)
C10 0.0359(8) 0.0519(10) 0.0679(12) 0.0045(7) 0.0083(8) -0.0084(8)
C11 0.0411(9) 0.0531(10) 0.0590(11) 0.0167(7) -0.0009(8) 0.0029(8)
C12 0.0437(9) 0.0422(8) 0.0446(9) 0.0120(7) 0.0059(7) 0.0071(7)
C13 0.0415(8) 0.0370(7) 0.0372(8) 0.0087(6) 0.0124(6) 0.0036(6)
C14 0.0466(9) 0.0470(9) 0.0514(9) 0.0083(7) 0.0205(8) 0.0009(7)
C15 0.0687(12) 0.0526(10) 0.0646(12) 0.0167(9) 0.0330(10) -0.0022(9)
C16 0.0774(13) 0.0417(9) 0.0541(10) 0.0094(9) 0.0196(10) -0.0050(8)
C17 0.0545(11) 0.0445(9) 0.0629(11) -0.0012(8) 0.0125(9) -0.0058(8)
C18 0.0447(9) 0.0450(9) 0.0560(10) 0.0056(7) 0.0172(8) -0.0011(7)
C19 0.0388(8) 0.0422(8) 0.0349(7) 0.0125(6) 0.0089(6) 0.0102(6)
C20 0.0437(9) 0.0527(10) 0.0448(9) 0.0074(7) 0.0041(7) 0.0096(7)
C21 0.0452(10) 0.0781(14) 0.0566(11) 0.0172(9) -0.0006(8) 0.0258(10)
C22 0.0612(12) 0.0674(12) 0.0656(12) 0.0335(10) 0.0211(10) 0.0333(10)
C23 0.0789(13) 0.0499(10) 0.0523(10) 0.0310(9) 0.0239(10) 0.0183(8)
C24 0.0593(10) 0.0430(8) 0.0373(8) 0.0178(7) 0.0083(7) 0.0084(6)
C31 0.0214(6) 0.0296(6) 0.0332(7) 0.0090(5) 0.0078(5) 0.0012(5)
C32 0.0256(6) 0.0266(6) 0.0315(6) 0.0088(5) 0.0084(5) 0.0023(5)
C33 0.0241(6) 0.0300(6) 0.0366(7) 0.0066(5) 0.0135(5) 0.0056(5)
C34 0.0204(6) 0.0330(6) 0.0338(7) 0.0080(5) 0.0089(5) 0.0046(5)
C35 0.0236(6) 0.0347(7) 0.0299(6) 0.0088(5) 0.0073(5) 0.0062(5)
C36 0.0225(6) 0.0356(7) 0.0341(7) 0.0070(5) 0.0119(5) 0.0057(5)
C37 0.0259(6) 0.0423(8) 0.0420(8) 0.0149(6) 0.0111(6) 0.0023(6)
C38 0.0356(7) 0.0324(7) 0.0365(7) 0.0129(5) 0.0100(6) 0.0073(6)
C39 0.0221(6) 0.0459(8) 0.0441(8) 0.0120(6) 0.0098(6) 0.0103(6)
C40 0.0292(7) 0.0479(8) 0.0362(8) 0.0127(6) 0.0097(6) 0.0143(6)

loop_
_atom_type_symbol
_atom_type_description
_atom_type_scat_dispersion_real
_atom_type_scat_dispersion_imag
_atom_type_scat_source
C C 0.0033 0.0016 'International Tables Vol C Tables 4.2.6.8 and 6.1.1.4'
H H 0.0000 0.0000 'International Tables Vol C Tables 4.2.6.8 and 6.1.1.4'
O O 0.0106 0.0060 'International Tables Vol C Tables 4.2.6.8 and 6.1.1.4'
P P 0.1023 0.0942 'International Tables Vol C Tables 4.2.6.8 and 6.1.1.4'

loop_
_geom_angle_atom_site_label_1
_geom_angle_atom_site_label_2
_geom_angle_atom_site_label_3
_geom_angle
C13 P C1 107.38(7)
C13 P C7 108.23(7)
C1 P C7 111.83(7)
C13 P C19 111.15(7)
C1 P C19 109.52(7)
C7 P C19 108.74(7)
C37 O2 H3 109.7(12)
C38 O3 H3 110.8(13)
C39 O5 H1 111.1(14)
C40 O7 H2 112.2(15)
C6 C1 C2 119.55(14)
C6 C1 P 121.25(11)
C2 C1 P 119.19(11)
C3 C2 C1 119.69(14)
C3 C2 H2A 120.2
C1 C2 H2A 120.2
C2 C3 C4 120.18(14)
C2 C3 H3A 119.9
C4 C3 H3A 119.9
C5 C4 C3 120.55(15)
C5 C4 H4A 119.7
C3 C4 H4A 119.7
C4 C5 C6 120.12(15)
C4 C5 H5A 119.9
C6 C5 H5A 119.9
C5 C6 C1 119.89(14)
C5 C6 H6A 120.1
C1 C6 H6A 120.1
C12 C7 C8 119.65(15)
C12 C7 P 119.78(12)
C8 C7 P 120.29(12)
C9 C8 C7 119.72(16)
C9 C8 H8A 120.1
C7 C8 H8A 120.1
C8 C9 C10 120.19(17)
C8 C9 H9A 119.9
C10 C9 H9A 119.9
C11 C10 C9 120.29(16)
C11 C10 H10A 119.9
C9 C10 H10A 119.9
C10 C11 C12 120.22(16)
C10 C11 H11A 119.9
C12 C11 H11A 119.9
C11 C12 C7 119.91(16)
C11 C12 H12A 120.0
C7 C12 H12A 120.0
C14 C13 C18 119.70(15)
C14 C13 P 121.01(12)
C18 C13 P 119.26(12)
C15 C14 C13 119.70(17)
C15 C14 H14A 120.2
C13 C14 H14A 120.2
C16 C15 C14 120.51(17)
C16 C15 H15A 119.7
C14 C15 H15A 119.7
C15 C16 C17 119.96(17)
C15 C16 H16A 120.0
C17 C16 H16A 120.0
C18 C17 C16 120.32(17)
C18 C17 H17A 119.8
C16 C17 H17A 119.8
C17 C18 C13 119.74(16)
C17 C18 H18A 120.1
C13 C18 H18A 120.1
C24 C19 C20 119.42(15)
C24 C19 P 119.04(12)
C20 C19 P 121.49(13)
C21 C20 C19 119.80(17)
C21 C20 H20A 120.1
C19 C20 H20A 120.1
C22 C21 C20 120.18(18)
C22 C21 H21A 119.9
C20 C21 H21A 119.9
C23 C22 C21 120.48(16)
C23 C22 H22A 119.8
C21 C22 H22A 119.8
C22 C23 C24 119.93(18)
C22 C23 H23A 120.0
C24 C23 H23A 120.0
C23 C24 C19 120.15(17)
C23 C24 H24A 119.9
C19 C24 H24A 119.9
C36 C31 C32 118.57(11)
C36 C31 C37 114.26(11)
C32 C31 C37 127.16(12)
C33 C32 C31 118.32(11)
C33 C32 C38 114.10(11)
C31 C32 C38 127.55(11)
C34 C33 C32 122.56(12)
C34 C33 H33A 118.7
C32 C33 H33A 118.7
C33 C34 C35 118.95(11)
C33 C34 C39 120.80(11)
C35 C34 C39 120.23(12)
C36 C35 C34 118.93(12)
C36 C35 C40 116.28(11)
C34 C35 C40 124.73(11)
C35 C36 C31 122.60(12)
C35 C36 H36A 118.7
C31 C36 H36A 118.7
O1 C37 O2 122.83(13)
O1 C37 C31 117.72(12)
O2 C37 C31 119.34(13)
O4 C38 O3 121.73(13)
O4 C38 C32 118.46(12)
O3 C38 C32 119.79(12)
O6 C39 O5 124.75(13)
O6 C39 C34 122.20(13)
O5 C39 C34 113.04(12)
O8 C40 O7 120.74(14)
O8 C40 C35 121.46(14)
O7 C40 C35 117.42(13)

loop_
_geom_bond_atom_site_label_1
_geom_bond_atom_site_label_2
_geom_bond_distance
P C13 1.7920(16)
P C1 1.7928(15)
P C7 1.7967(16)
P C19 1.7990(15)
O1 C37 1.2372(18)
O2 C37 1.2642(18)
O2 H3 1.24(3)
O3 C38 1.2863(17)
O3 H3 1.16(3)
O4 C38 1.2253(18)
O5 C39 1.3083(18)
O5 H1 0.95(2)
O6 C39 1.1987(19)
O7 C40 1.313(2)
O7 H2 0.90(2)
O8 C40 1.2059(19)
C1 C6 1.395(2)
C1 C2 1.401(2)
C2 C3 1.379(2)
C2 H2A 0.930
C3 C4 1.382(2)
C3 H3A 0.930
C4 C5 1.376(2)
C4 H4A 0.930
C5 C6 1.382(2)
C5 H5A 0.930
C6 H6A 0.930
C7 C12 1.392(2)
C7 C8 1.394(2)
C8 C9 1.381(3)
C8 H8A 0.930
C9 C10 1.383(3)
C9 H9A 0.930
C10 C11 1.375(3)
C10 H10A 0.930
C11 C12 1.382(2)
C11 H11A 0.930
C12 H12A 0.930
C13 C14 1.389(2)
C13 C18 1.396(2)
C14 C15 1.387(3)
C14 H14A 0.930
C15 C16 1.375(3)
C15 H15A 0.930
C16 C17 1.383(3)
C16 H16A 0.930
C17 C18 1.382(2)
C17 H17A 0.930
C18 H18A 0.930
C19 C24 1.393(2)
C19 C20 1.393(2)
C20 C21 1.386(2)
C20 H20A 0.930
C21 C22 1.379(3)
C21 H21A 0.930
C22 C23 1.376(3)
C22 H22A 0.930
C23 C24 1.385(2)
C23 H23A 0.930
C24 H24A 0.930
C31 C36 1.3937(18)
C31 C32 1.4085(18)
C31 C37 1.5180(18)
C32 C33 1.3963(17)
C32 C38 1.5173(18)
C33 C34 1.3870(18)
C33 H33A 0.930
C34 C35 1.3957(18)
C34 C39 1.5006(18)
C35 C36 1.3856(18)
C35 C40 1.5036(18)
C36 H36A 0.930

loop_
_geom_hbond_atom_site_label_D
_geom_hbond_atom_site_label_H
_geom_hbond_atom_site_label_A
_geom_hbond_site_symmetry_A
_geom_hbond_distance_DH
_geom_hbond_distance_HA
_geom_hbond_distance_DA
_geom_hbond_angle_DHA
_geom_hbond_publ_flag
O5 H1 O1 1_655 0.95(2) 1.64(2) 2.5832(17) 172(2) yes
O7 H2 O4 2_656 0.90(2) 1.78(3) 2.682(2) 177(2) yes
O3 H3 O2 . 1.16(3) 1.24(3) 2.3942(18) 174(3) yes

loop_
_geom_torsion_atom_site_label_1
_geom_torsion_atom_site_label_2
_geom_torsion_atom_site_label_3
_geom_torsion_atom_site_label_4
_geom_torsion
C13 P C1 C6 -142.58(13)
C7 P C1 C6 98.83(14)
C19 P C1 C6 -21.78(15)
C13 P C1 C2 37.94(14)
C7 P C1 C2 -80.65(14)
C19 P C1 C2 158.74(12)
C6 C1 C2 C3 -1.0(2)
P C1 C2 C3 178.52(12)
C1 C2 C3 C4 0.4(2)
C2 C3 C4 C5 0.7(3)
C3 C4 C5 C6 -1.2(3)
C4 C5 C6 C1 0.6(2)
C2 C1 C6 C5 0.5(2)
P C1 C6 C5 -179.01(12)
C13 P C7 C12 -81.48(14)
C1 P C7 C12 36.60(14)
C19 P C7 C12 157.66(12)
C13 P C7 C8 92.37(14)
C1 P C7 C8 -149.56(13)
C19 P C7 C8 -28.49(15)
C12 C7 C8 C9 0.5(3)
P C7 C8 C9 -173.38(14)
C7 C8 C9 C10 0.1(3)
C8 C9 C10 C11 -0.6(3)
C9 C10 C11 C12 0.5(3)
C10 C11 C12 C7 0.1(3)
C8 C7 C12 C11 -0.6(2)
P C7 C12 C11 173.29(13)
C1 P C13 C14 -124.69(13)
C7 P C13 C14 -3.80(15)
C19 P C13 C14 115.54(14)
C1 P C13 C18 53.41(15)
C7 P C13 C18 174.30(13)
C19 P C13 C18 -66.36(15)
C18 C13 C14 C15 1.5(3)
P C13 C14 C15 179.57(14)
C13 C14 C15 C16 0.8(3)
C14 C15 C16 C17 -2.1(3)
C15 C16 C17 C18 1.1(3)
C16 C17 C18 C13 1.2(3)
C14 C13 C18 C17 -2.4(3)
P C13 C18 C17 179.43(14)
C13 P C19 C24 -171.12(13)
C1 P C19 C24 70.40(15)
C7 P C19 C24 -52.08(15)
C13 P C19 C20 11.54(16)
C1 P C19 C20 -106.95(14)
C7 P C19 C20 130.58(14)
C24 C19 C20 C21 -0.8(3)
P C19 C20 C21 176.58(14)
C19 C20 C21 C22 -0.9(3)
C20 C21 C22 C23 2.0(3)
C21 C22 C23 C24 -1.4(3)
C22 C23 C24 C19 -0.2(3)
C20 C19 C24 C23 1.3(3)
P C19 C24 C23 -176.11(14)
C36 C31 C32 C33 -1.62(19)
C37 C31 C32 C33 178.11(13)
C36 C31 C32 C38 176.47(13)
C37 C31 C32 C38 -3.8(2)
C31 C32 C33 C34 -0.5(2)
C38 C32 C33 C34 -178.88(12)
C32 C33 C34 C35 2.8(2)
C32 C33 C34 C39 -175.68(13)
C33 C34 C35 C36 -2.8(2)
C39 C34 C35 C36 175.70(13)
C33 C34 C35 C40 174.20(13)
C39 C34 C35 C40 -7.3(2)
C34 C35 C36 C31 0.6(2)
C40 C35 C36 C31 -176.58(13)
C32 C31 C36 C35 1.6(2)
C37 C31 C36 C35 -178.17(13)
C36 C31 C37 O1 -21.18(19)
C32 C31 C37 O1 159.09(14)
C36 C31 C37 O2 154.95(14)
C32 C31 C37 O2 -24.8(2)
C33 C32 C38 O4 15.81(19)
C31 C32 C38 O4 -162.34(14)
C33 C32 C38 O3 -162.84(14)
C31 C32 C38 O3 19.0(2)
C33 C34 C39 O6 161.03(17)
C35 C34 C39 O6 -17.4(2)
C33 C34 C39 O5 -17.9(2)
C35 C34 C39 O5 163.71(14)
C36 C35 C40 O8 -63.61(19)
C34 C35 C40 O8 119.36(17)
C36 C35 C40 O7 109.42(16)
C34 C35 C40 O7 -67.61(19)

loop_
_cod_related_entry_id
_cod_related_entry_database
_cod_related_entry_code
1 ChemSpider 30655150
